data_4324116
loop_
_publ_author_name
'Nadia Marino'
'Amy E. Rabideau'
'Robert P. Doyle'

_publ_section_title
;
 Trifluoracetic Acid-Assisted Crystallization of Vitamin B12 Results in
 Protonation of the Phosphate Group of the Nucleotide Loop: Insight into
 the Influence of Crystal Packing Forces on Vitamin B12 Structures
;
_journal_name_full 'Inorganic Chemistry'
_journal_page_first 220
_journal_page_last 230
_journal_paper_doi 10.1021/ic101810v
_journal_volume 50
_journal_year 2011
_chemical_formula_moiety 'C63 H89 Co N14 O14 P, C2 F3 O2, 14(H2 O)'
_chemical_formula_sum 'C65 H117 Co F3 N14 O30 P'
_chemical_formula_weight 1721.63
_chemical_name_common 'hydrogenocyanocobalamin tetrafluoroacetate tetradecahydrate'
_chemical_name_systematic
; 
 ? 
;
_space_group_IT_number 19
_symmetry_cell_setting orthorhombic
_symmetry_space_group_name_Hall 'P 2ac 2ab'
_symmetry_space_group_name_H-M 'P 21 21 21'
_atom_sites_solution_hydrogens geom
_atom_sites_solution_primary direct
_atom_sites_solution_secondary difmap
_audit_creation_method SHELXL-97
_cell_angle_alpha 90.00
_cell_angle_beta 90.00
_cell_angle_gamma 90.00
_cell_formula_units_Z 4
_cell_length_a 16.0692(15)
_cell_length_b 20.818(2)
_cell_length_c 24.081(2)
_cell_measurement_reflns_used 8830
_cell_measurement_temperature 100(2)
_cell_measurement_theta_max 28.29
_cell_measurement_theta_min 2.33
_cell_volume 8055.8(13)
_computing_cell_refinement 'Bruker SMART'
_computing_data_collection 'Bruker SMART'
_computing_data_reduction 'Bruker SAINT'
_computing_molecular_graphics 'Bruker SHELXTL'
_computing_publication_material 'Bruker SHELXTL'
_computing_structure_refinement 'SHELXL-97 (Sheldrick, 1997)'
_computing_structure_solution 'SHELXS-97 (Sheldrick, 1990)'
_diffrn_ambient_temperature 100(2)
_diffrn_measured_fraction_theta_full 0.997
_diffrn_measured_fraction_theta_max 0.997
_diffrn_measurement_device_type 'CCD area detector'
_diffrn_measurement_method 'phi and omega scans'
_diffrn_radiation_monochromator graphite
_diffrn_radiation_source 'fine-focus sealed tube'
_diffrn_radiation_type MoK\a
_diffrn_radiation_wavelength 0.71073
_diffrn_reflns_av_R_equivalents 0.0000
_diffrn_reflns_av_sigmaI/netI 0.0280
_diffrn_reflns_limit_h_max 21
_diffrn_reflns_limit_h_min -21
_diffrn_reflns_limit_k_max 27
_diffrn_reflns_limit_k_min 0
_diffrn_reflns_limit_l_max 32
_diffrn_reflns_limit_l_min 0
_diffrn_reflns_number 20116
_diffrn_reflns_theta_full 28.38
_diffrn_reflns_theta_max 28.38
_diffrn_reflns_theta_min 1.29
_exptl_absorpt_coefficient_mu 0.330
_exptl_absorpt_correction_type none
_exptl_crystal_colour red
_exptl_crystal_density_diffrn 1.420
_exptl_crystal_density_method 'not measured'
_exptl_crystal_description parallelepiped
_exptl_crystal_F_000 3656
_exptl_crystal_size_max 0.50
_exptl_crystal_size_mid 0.10
_exptl_crystal_size_min 0.08
_refine_diff_density_max 0.690
_refine_diff_density_min -0.361
_refine_diff_density_rms 0.074
_refine_ls_abs_structure_details 'Flack H D (1983)'
_refine_ls_abs_structure_Flack -0.004(8)
_refine_ls_extinction_method none
_refine_ls_goodness_of_fit_ref 1.105
_refine_ls_hydrogen_treatment mixed
_refine_ls_matrix_type full
_refine_ls_number_parameters 1120
_refine_ls_number_reflns 20116
_refine_ls_number_restraints 42
_refine_ls_restrained_S_all 1.105
_refine_ls_R_factor_all 0.0444
_refine_ls_R_factor_gt 0.0409
_refine_ls_shift/su_max 0.001
_refine_ls_shift/su_mean 0.000
_refine_ls_structure_factor_coef Fsqd
_refine_ls_weighting_details 'calc w=1/[\s^2^(Fo^2^)+(0.0612P)^2^+2.9745P] where P=(Fo^2^+2Fc^2^)/3'
_refine_ls_weighting_scheme calc
_refine_ls_wR_factor_gt 0.1040
_refine_ls_wR_factor_ref 0.1084
_reflns_number_gt 19093
_reflns_number_total 20116
_reflns_threshold_expression >2sigma(I)
_cod_data_source_file ic101810v_si_001.cif
_cod_data_source_block 1
_cod_database_code 4324116

loop_
_symmetry_equiv_pos_as_xyz
'x, y, z'
'-x+1/2, -y, z+1/2'
'-x, y+1/2, -z+1/2'
'x+1/2, -y+1/2, -z'

loop_
_atom_site_label
_atom_site_type_symbol
_atom_site_fract_x
_atom_site_fract_y
_atom_site_fract_z
_atom_site_U_iso_or_equiv
_atom_site_adp_type
_atom_site_occupancy
_atom_site_symmetry_multiplicity
_atom_site_calc_flag
_atom_site_refinement_flags
_atom_site_disorder_assembly
_atom_site_disorder_group
Co1 Co 0.767823(15) 0.883507(12) 0.782874(10) 0.01043(6) Uani 1 1 d . . .
P1 P 0.99491(3) 0.73827(3) 0.45826(2) 0.01655(10) Uani 1 1 d . . .
N21 N 0.65570(10) 0.86599(8) 0.76552(7) 0.0116(3) Uani 1 1 d . . .
N22 N 0.73883(11) 0.96952(8) 0.80252(7) 0.0125(3) Uani 1 1 d . . .
N23 N 0.88431(10) 0.89173(8) 0.79760(7) 0.0128(3) Uani 1 1 d . . .
N24 N 0.78269(10) 0.79539(8) 0.76555(7) 0.0121(3) Uani 1 1 d . . .
C64 C 0.75088(12) 0.85791(10) 0.85675(8) 0.0143(4) Uani 1 1 d . . .
N65 N 0.74089(13) 0.84159(10) 0.90174(8) 0.0240(4) Uani 1 1 d . . .
C1 C 0.63848(12) 0.80334(9) 0.73715(8) 0.0122(3) Uani 1 1 d . . .
C2 C 0.54333(12) 0.79208(10) 0.75195(8) 0.0137(4) Uani 1 1 d . . .
C3 C 0.51096(12) 0.86278(10) 0.75870(8) 0.0138(4) Uani 1 1 d . . .
H3 H 0.4686 0.8639 0.7880 0.017 Uiso 1 1 calc R . .
C4 C 0.58884(12) 0.89702(9) 0.77900(8) 0.0130(3) Uani 1 1 d . . .
C5 C 0.58752(12) 0.95851(10) 0.80718(8) 0.0138(4) Uani 1 1 d . . .
C6 C 0.65936(12) 0.99308(10) 0.81510(8) 0.0142(4) Uani 1 1 d . . .
C7 C 0.66999(13) 1.06049(10) 0.84070(9) 0.0157(4) Uani 1 1 d . . .
C8 C 0.75515(12) 1.08037(10) 0.81518(9) 0.0162(4) Uani 1 1 d . . .
H8 H 0.7858 1.1079 0.8411 0.019 Uiso 1 1 calc R . .
C9 C 0.79641(13) 1.01569(10) 0.81087(8) 0.0145(4) Uani 1 1 d . . .
C10 C 0.88100(13) 1.00579(10) 0.81760(9) 0.0170(4) Uani 1 1 d . . .
H10 H 0.9141 1.0416 0.8245 0.020 Uiso 1 1 calc R . .
C11 C 0.92019(12) 0.94631(10) 0.81484(8) 0.0147(4) Uani 1 1 d . . .
C12 C 1.00868(12) 0.93381(10) 0.83481(9) 0.0160(4) Uani 1 1 d . . .
C13 C 1.02976(12) 0.87212(10) 0.80177(8) 0.0147(4) Uani 1 1 d . . .
H13 H 1.0641 0.8432 0.8243 0.018 Uiso 1 1 calc R . .
C14 C 0.94392(12) 0.84338(10) 0.79270(8) 0.0138(4) Uani 1 1 d . . .
C15 C 0.93049(12) 0.78092(10) 0.77698(9) 0.0149(4) Uani 1 1 d . . .
C16 C 0.84719(12) 0.75791(10) 0.76495(8) 0.0133(4) Uani 1 1 d . . .
C17 C 0.82206(13) 0.68757(10) 0.75514(8) 0.0141(4) Uani 1 1 d . . .
C18 C 0.73094(13) 0.69643(9) 0.73388(8) 0.0136(3) Uani 1 1 d . . .
H18 H 0.7339 0.7058 0.6940 0.016 Uiso 1 1 calc R . .
C19 C 0.70379(12) 0.75818(9) 0.76313(8) 0.0127(3) Uani 1 1 d . . .
H19 H 0.6865 0.7476 0.8011 0.015 Uiso 1 1 calc R . .
C20 C 0.65514(12) 0.80934(10) 0.67460(8) 0.0149(4) Uani 1 1 d . . .
H20A H 0.6147 0.8375 0.6583 0.022 Uiso 1 1 calc R . .
H20B H 0.6513 0.7677 0.6576 0.022 Uiso 1 1 calc R . .
H20C H 0.7099 0.8265 0.6688 0.022 Uiso 1 1 calc R . .
C25 C 0.49675(13) 0.75352(10) 0.70809(9) 0.0184(4) Uani 1 1 d . . .
H25A H 0.5016 0.7746 0.6728 0.028 Uiso 1 1 calc R . .
H25B H 0.4391 0.7505 0.7182 0.028 Uiso 1 1 calc R . .
H25C H 0.5202 0.7112 0.7057 0.028 Uiso 1 1 calc R . .
C26 C 0.53695(12) 0.75933(10) 0.81008(9) 0.0164(4) Uani 1 1 d . . .
H26A H 0.5581 0.7158 0.8070 0.020 Uiso 1 1 calc R . .
H26B H 0.5728 0.7823 0.8357 0.020 Uiso 1 1 calc R . .
C27 C 0.44954(13) 0.75659(11) 0.83484(10) 0.0198(4) Uani 1 1 d . . .
C30 C 0.47747(12) 0.89862(10) 0.70668(8) 0.0158(4) Uani 1 1 d . . .
H30A H 0.4834 0.9445 0.7127 0.019 Uiso 1 1 calc R . .
H30B H 0.5118 0.8872 0.6750 0.019 Uiso 1 1 calc R . .
C31 C 0.38591(14) 0.88418(13) 0.69233(11) 0.0257(5) Uani 1 1 d . . .
H31A H 0.3821 0.8423 0.6748 0.031 Uiso 1 1 calc R . .
H31B H 0.3532 0.8831 0.7262 0.031 Uiso 1 1 calc R . .
C32 C 0.35105(14) 0.93501(12) 0.65351(10) 0.0228(4) Uani 1 1 d . . .
C35 C 0.50289(13) 0.98183(11) 0.82637(10) 0.0213(4) Uani 1 1 d . . .
H35A H 0.5099 1.0137 0.8548 0.032 Uiso 1 1 calc R . .
H35B H 0.4717 0.9463 0.8409 0.032 Uiso 1 1 calc R . .
H35C H 0.4735 1.0003 0.7955 0.032 Uiso 1 1 calc R . .
C36 C 0.60219(13) 1.11079(11) 0.82968(10) 0.0205(4) Uani 1 1 d . . .
H36A H 0.6167 1.1503 0.8478 0.031 Uiso 1 1 calc R . .
H36B H 0.5500 1.0955 0.8439 0.031 Uiso 1 1 calc R . .
H36C H 0.5975 1.1180 0.7904 0.031 Uiso 1 1 calc R . .
C37 C 0.68600(14) 1.05290(11) 0.90417(9) 0.0200(4) Uani 1 1 d . . .
H37A H 0.7371 1.0288 0.9093 0.024 Uiso 1 1 calc R . .
H37B H 0.6945 1.0952 0.9200 0.024 Uiso 1 1 calc R . .
C38 C 0.61761(14) 1.01984(12) 0.93605(9) 0.0208(4) Uani 1 1 d . . .
C41 C 0.74824(12) 1.11343(10) 0.75761(9) 0.0179(4) Uani 1 1 d . . .
H41A H 0.7080 1.0904 0.7351 0.021 Uiso 1 1 calc R . .
H41B H 0.7279 1.1569 0.7626 0.021 Uiso 1 1 calc R . .
C42 C 0.83123(13) 1.11564(11) 0.72696(9) 0.0205(4) Uani 1 1 d . . .
H42A H 0.8705 1.1388 0.7501 0.025 Uiso 1 1 calc R . .
H42B H 0.8515 1.0719 0.7236 0.025 Uiso 1 1 calc R . .
C43 C 0.83285(14) 1.14570(11) 0.66987(10) 0.0215(4) Uani 1 1 d . . .
C46 C 1.00209(15) 0.91655(12) 0.89695(9) 0.0220(4) Uani 1 1 d . . .
H46A H 0.9654 0.8805 0.9014 0.033 Uiso 1 1 calc R . .
H46B H 0.9805 0.9527 0.9171 0.033 Uiso 1 1 calc R . .
H46C H 1.0562 0.9057 0.9110 0.033 Uiso 1 1 calc R . .
C47 C 1.06686(13) 0.99106(11) 0.82667(11) 0.0218(4) Uani 1 1 d . . .
H47A H 1.1214 0.9803 0.8400 0.033 Uiso 1 1 calc R . .
H47B H 1.0459 1.0273 0.8470 0.033 Uiso 1 1 calc R . .
H47C H 1.0698 1.0016 0.7879 0.033 Uiso 1 1 calc R . .
C48 C 1.07009(12) 0.88283(11) 0.74432(9) 0.0183(4) Uani 1 1 d . . .
H48A H 1.0573 0.8463 0.7208 0.022 Uiso 1 1 calc R . .
H48B H 1.0453 0.9205 0.7274 0.022 Uiso 1 1 calc R . .
C49 C 1.16514(13) 0.89178(12) 0.74601(10) 0.0235(5) Uani 1 1 d . . .
H49A H 1.1843 0.9062 0.7099 0.028 Uiso 1 1 calc R . .
H49B H 1.1788 0.9249 0.7729 0.028 Uiso 1 1 calc R . .
C50 C 1.21058(13) 0.82966(12) 0.76155(10) 0.0245(5) Uani 1 1 d . . .
C53 C 1.00376(13) 0.73565(10) 0.77252(9) 0.0193(4) Uani 1 1 d . . .
H53A H 1.0528 0.7565 0.7865 0.029 Uiso 1 1 calc R . .
H53B H 1.0121 0.7241 0.7343 0.029 Uiso 1 1 calc R . .
H53C H 0.9929 0.6977 0.7939 0.029 Uiso 1 1 calc R . .
C54 C 0.82486(14) 0.65370(10) 0.81228(9) 0.0187(4) Uani 1 1 d . . .
H54A H 0.8096 0.6094 0.8079 0.028 Uiso 1 1 calc R . .
H54B H 0.7866 0.6743 0.8372 0.028 Uiso 1 1 calc R . .
H54C H 0.8801 0.6564 0.8272 0.028 Uiso 1 1 calc R . .
C55 C 0.87508(12) 0.64965(9) 0.71304(9) 0.0147(4) Uani 1 1 d . . .
H55A H 0.9293 0.6416 0.7294 0.018 Uiso 1 1 calc R . .
H55B H 0.8488 0.6084 0.7066 0.018 Uiso 1 1 calc R . .
C56 C 0.88759(14) 0.68317(10) 0.65680(9) 0.0181(4) Uani 1 1 d . . .
H56A H 0.8365 0.6808 0.6355 0.022 Uiso 1 1 calc R . .
H56B H 0.9003 0.7282 0.6629 0.022 Uiso 1 1 calc R . .
C57 C 0.95726(14) 0.65236(10) 0.62439(9) 0.0185(4) Uani 1 1 d . . .
C60 C 0.67360(13) 0.63834(10) 0.74111(9) 0.0171(4) Uani 1 1 d . . .
H60A H 0.6823 0.6196 0.7775 0.020 Uiso 1 1 calc R . .
H60B H 0.6160 0.6521 0.7387 0.020 Uiso 1 1 calc R . .
C61 C 0.69084(13) 0.58794(10) 0.69647(10) 0.0188(4) Uani 1 1 d . . .
C2B C 0.86019(13) 0.90097(10) 0.67776(8) 0.0152(4) Uani 1 1 d . . .
H2B H 0.8993 0.8717 0.6908 0.018 Uiso 1 1 calc R . .
C4B C 0.67156(13) 0.98944(10) 0.67500(9) 0.0160(4) Uani 1 1 d . . .
H4B H 0.6382 0.9822 0.7059 0.019 Uiso 1 1 calc R . .
C5B C 0.64537(13) 1.03064(10) 0.63307(9) 0.0186(4) Uani 1 1 d . . .
C6B C 0.69565(14) 1.04134(11) 0.58517(9) 0.0191(4) Uani 1 1 d . . .
C7B C 0.77165(14) 1.01065(10) 0.58004(8) 0.0179(4) Uani 1 1 d . . .
H7B H 0.8050 1.0171 0.5490 0.022 Uiso 1 1 calc R . .
C8B C 0.79683(12) 0.96970(10) 0.62271(9) 0.0143(4) Uani 1 1 d . . .
C9B C 0.74864(12) 0.95905(9) 0.67008(8) 0.0139(4) Uani 1 1 d . . .
C10B C 0.56218(15) 1.06423(12) 0.63858(11) 0.0270(5) Uani 1 1 d . . .
H10A H 0.5377 1.0537 0.6738 0.041 Uiso 1 1 calc R . .
H10B H 0.5259 1.0505 0.6092 0.041 Uiso 1 1 calc R . .
H10C H 0.5702 1.1098 0.6362 0.041 Uiso 1 1 calc R . .
C11B C 0.66564(17) 1.08585(13) 0.53995(11) 0.0285(5) Uani 1 1 d . . .
H11A H 0.7070 1.0885 0.5112 0.043 Uiso 1 1 calc R . .
H11B H 0.6562 1.1278 0.5552 0.043 Uiso 1 1 calc R . .
H11C H 0.6147 1.0696 0.5246 0.043 Uiso 1 1 calc R . .
C1PR C 0.99843(17) 0.58916(11) 0.54375(10) 0.0260(5) Uani 1 1 d . . .
H1P1 H 0.9708 0.5576 0.5205 0.031 Uiso 1 1 calc R . .
H1P2 H 1.0362 0.5664 0.5682 0.031 Uiso 1 1 calc R . .
C2PR C 1.04850(16) 0.63412(12) 0.50695(9) 0.0235(5) Uani 1 1 d . . .
H2PR H 1.0745 0.6676 0.5298 0.028 Uiso 1 1 calc R . .
C3PR C 1.1149(2) 0.59915(15) 0.47369(12) 0.0386(7) Uani 1 1 d . . .
H3P1 H 1.1448 0.6295 0.4513 0.058 Uiso 1 1 calc R . .
H3P2 H 1.0890 0.5677 0.4502 0.058 Uiso 1 1 calc R . .
H3P3 H 1.1528 0.5782 0.4986 0.058 Uiso 1 1 calc R . .
C1R C 0.92581(12) 0.91539(10) 0.58565(8) 0.0151(4) Uani 1 1 d . . .
H1R H 0.9370 0.9525 0.5618 0.018 Uiso 1 1 calc R . .
C2R C 0.89342(13) 0.85869(10) 0.55099(8) 0.0148(4) Uani 1 1 d . . .
H2R H 0.8572 0.8724 0.5204 0.018 Uiso 1 1 calc R . .
C3R C 0.97659(13) 0.83157(10) 0.53070(8) 0.0155(4) Uani 1 1 d . . .
H3R H 0.9973 0.8558 0.4987 0.019 Uiso 1 1 calc R . .
C4R C 1.03392(13) 0.84028(11) 0.58112(9) 0.0182(4) Uani 1 1 d . . .
H4R H 1.0317 0.8017 0.6044 0.022 Uiso 1 1 calc R . .
C5R C 1.12417(13) 0.85520(11) 0.56657(10) 0.0215(4) Uani 1 1 d . . .
H5R1 H 1.1573 0.8575 0.6002 0.026 Uiso 1 1 calc R . .
H5R2 H 1.1467 0.8214 0.5433 0.026 Uiso 1 1 calc R . .
N29 N 0.44086(14) 0.78115(12) 0.88491(9) 0.0338(5) Uani 1 1 d . . .
H29A H 0.3930 0.7807 0.9009 0.041 Uiso 1 1 calc R . .
H29B H 0.4830 0.7977 0.9016 0.041 Uiso 1 1 calc R . .
N34 N 0.36781(15) 0.92850(12) 0.59985(9) 0.0324(5) Uani 1 1 d . . .
H34A H 0.3494 0.9563 0.5764 0.039 Uiso 1 1 calc R . .
H34B H 0.3971 0.8965 0.5885 0.039 Uiso 1 1 calc R . .
N40 N 0.62781(14) 0.95745(10) 0.94603(9) 0.0268(4) Uani 1 1 d . . .
H40A H 0.5906 0.9365 0.9642 0.032 Uiso 1 1 calc R . .
H40B H 0.6717 0.9380 0.9343 0.032 Uiso 1 1 calc R . .
N45 N 0.76712(13) 1.17776(10) 0.65168(8) 0.0241(4) Uani 1 1 d . . .
H45A H 0.7680 1.1952 0.6193 0.029 Uiso 1 1 calc R . .
H45B H 0.7236 1.1811 0.6722 0.029 Uiso 1 1 calc R . .
N52 N 1.25891(14) 0.83155(11) 0.80590(9) 0.0292(4) Uani 1 1 d . . .
H52A H 1.2861 0.7979 0.8158 0.035 Uiso 1 1 calc R . .
H52B H 1.2631 0.8664 0.8248 0.035 Uiso 1 1 calc R . .
N59 N 0.93643(13) 0.62191(9) 0.57711(8) 0.0215(4) Uani 1 1 d . . .
H59 H 0.8853 0.6219 0.5665 0.026 Uiso 1 1 calc R . .
N63 N 0.70034(12) 0.52763(9) 0.71317(9) 0.0209(4) Uani 1 1 d . . .
H63A H 0.7104 0.4979 0.6893 0.025 Uiso 1 1 calc R . .
H63B H 0.6964 0.5183 0.7479 0.025 Uiso 1 1 calc R . .
N1B N 0.86803(11) 0.93245(8) 0.62928(7) 0.0141(3) Uani 1 1 d . . .
N3B N 0.79135(10) 0.91570(8) 0.70495(7) 0.0132(3) Uani 1 1 d . . .
O28 O 0.39038(10) 0.73230(9) 0.80926(8) 0.0283(4) Uani 1 1 d . . .
O33 O 0.30968(11) 0.97970(9) 0.67199(7) 0.0267(4) Uani 1 1 d . . .
O39 O 0.55514(11) 1.04953(9) 0.95234(7) 0.0280(4) Uani 1 1 d . . .
O44 O 0.89712(10) 1.13996(9) 0.64091(7) 0.0280(4) Uani 1 1 d . . .
O51 O 1.20281(12) 0.78076(9) 0.73336(9) 0.0343(4) Uani 1 1 d . . .
O58 O 1.03002(10) 0.65356(8) 0.64155(7) 0.0243(3) Uani 1 1 d . . .
O62 O 0.69559(12) 0.60503(8) 0.64758(7) 0.0272(4) Uani 1 1 d . . .
O2P O 0.96767(10) 0.76458(7) 0.51731(6) 0.0185(3) Uani 1 1 d . . .
O3P O 0.98919(11) 0.66342(8) 0.46846(6) 0.0211(3) Uani 1 1 d . . .
O4P O 0.92543(12) 0.75142(10) 0.41635(7) 0.0285(4) Uani 1 1 d . . .
O5P O 1.07767(10) 0.76063(8) 0.44086(7) 0.0245(3) Uani 1 1 d . . .
O6R O 1.00006(9) 0.89395(8) 0.61142(6) 0.0195(3) Uani 1 1 d . . .
O7R O 0.85334(10) 0.81601(7) 0.58795(6) 0.0175(3) Uani 1 1 d . . .
H7R H 0.8248 0.7906 0.5702 0.026 Uiso 1 1 calc R . .
O8R O 1.12772(11) 0.91518(8) 0.53785(7) 0.0264(4) Uani 1 1 d . . .
H8R H 1.1624 0.9130 0.5129 0.040 Uiso 1 1 calc R . .
C1T C 0.17396(16) 0.92096(13) 1.00266(11) 0.0288(5) Uani 1 1 d . . .
C2T C 0.14182(17) 0.87948(15) 1.05197(12) 0.0327(5) Uani 1 1 d . . .
O1T O 0.19452(12) 0.88908(10) 0.96164(8) 0.0355(4) Uani 1 1 d . . .
O2T O 0.17135(14) 0.98031(10) 1.00942(9) 0.0378(5) Uani 1 1 d . . .
F1T F 0.14131(14) 0.91074(9) 1.10048(7) 0.0478(5) Uani 1 1 d . . .
F2T F 0.06406(11) 0.85971(10) 1.04272(9) 0.0487(5) Uani 1 1 d . . .
F3T F 0.18803(12) 0.82654(9) 1.05998(8) 0.0447(4) Uani 1 1 d . . .
O1W O 0.75819(13) 0.58542(9) 0.54448(8) 0.0317(4) Uani 1 1 d D . .
O2W O 0.74292(10) 0.72357(9) 0.54110(7) 0.0258(3) Uani 1 1 d D . .
O3W O 0.78302(11) 0.78372(9) 0.44495(8) 0.0276(4) Uani 1 1 d D . .
O4W O 0.67020(12) 0.77220(10) 0.36631(8) 0.0315(4) Uani 1 1 d D . .
O5W O 0.58211(14) 0.79982(12) 0.96284(11) 0.0481(6) Uani 1 1 d D . .
O6W O 0.85971(14) 0.74559(10) 0.95028(10) 0.0405(5) Uani 1 1 d D . .
O7W O 1.03103(17) 0.75472(13) 0.92196(13) 0.0570(6) Uani 1 1 d D . .
O8W O 0.84184(11) 0.51140(9) 0.88372(8) 0.0301(4) Uani 1 1 d D . .
O9W O 1.04766(14) 0.60346(13) 0.96195(9) 0.0461(6) Uani 1 1 d D . .
O10W O 0.87798(12) 0.61085(10) 0.95327(8) 0.0345(4) Uani 1 1 d D . .
O11W O 0.98813(13) 0.53922(11) 0.81313(9) 0.0388(5) Uani 1 1 d D . .
O12W O 0.41467(16) 0.96096(15) 0.94964(10) 0.0566(7) Uani 1 1 d D . .
O13W O 0.27739(13) 0.76631(10) 0.94384(8) 0.0349(4) Uani 1 1 d D . .
O14W O 0.28563(13) 0.94043(10) 0.87873(8) 0.0337(4) Uani 1 1 d D . .
H1W H 0.734(2) 0.5759(14) 0.5796(8) 0.050 Uiso 1 1 d D . .
H2W H 0.773(2) 0.5426(8) 0.5340(12) 0.050 Uiso 1 1 d D . .
H3W H 0.6884(10) 0.7263(14) 0.5546(15) 0.050 Uiso 1 1 d D . .
H4W H 0.7517(19) 0.6788(6) 0.5449(15) 0.050 Uiso 1 1 d D . .
H5W H 0.7438(17) 0.7739(17) 0.4173(9) 0.050 Uiso 1 1 d D . .
H6W H 0.7576(19) 0.7625(16) 0.4754(8) 0.050 Uiso 1 1 d D . .
H7W H 0.677(2) 0.7531(15) 0.3309(8) 0.050 Uiso 1 1 d D . .
H8W H 0.6226(15) 0.7978(15) 0.3579(13) 0.050 Uiso 1 1 d D . .
H9W H 0.6395(8) 0.8029(17) 0.9539(14) 0.050 Uiso 1 1 d D . .
H10W H 0.581(2) 0.8296(14) 0.9929(11) 0.050 Uiso 1 1 d D . .
H11W H 0.8340(17) 0.7750(14) 0.9251(12) 0.050 Uiso 1 1 d D . .
H12W H 0.9159(8) 0.7587(16) 0.9441(15) 0.050 Uiso 1 1 d D . .
H13W H 1.0686(19) 0.7590(16) 0.9530(10) 0.050 Uiso 1 1 d D . .
H14W H 1.058(2) 0.7183(12) 0.9054(13) 0.050 Uiso 1 1 d D . .
H15W H 0.850(2) 0.4766(12) 0.9085(12) 0.050 Uiso 1 1 d D . .
H16W H 0.7940(15) 0.4956(15) 0.8649(13) 0.050 Uiso 1 1 d D . .
H17W H 1.0690(17) 0.6115(18) 0.9254(7) 0.050 Uiso 1 1 d D . .
H18W H 0.9897(7) 0.6060(19) 0.9529(12) 0.050 Uiso 1 1 d D . .
H19W H 0.849(2) 0.6497(9) 0.9450(13) 0.050 Uiso 1 1 d D . .
H20W H 0.859(2) 0.5855(12) 0.9236(11) 0.050 Uiso 1 1 d D . .
H21W H 0.9499(16) 0.5272(17) 0.8418(10) 0.050 Uiso 1 1 d D . .
H22W H 1.0244(17) 0.5635(16) 0.8362(11) 0.050 Uiso 1 1 d D . .
H23W H 0.418(2) 0.9386(14) 0.9839(8) 0.050 Uiso 1 1 d D . .
H24W H 0.4518(19) 0.9950(12) 0.9582(13) 0.050 Uiso 1 1 d D . .
H25W H 0.2417(18) 0.8015(12) 0.9528(13) 0.050 Uiso 1 1 d D . .
H26W H 0.303(2) 0.7616(16) 0.9795(8) 0.050 Uiso 1 1 d D . .
H27W H 0.3324(13) 0.9524(17) 0.9013(11) 0.050 Uiso 1 1 d D . .
H28W H 0.2497(15) 0.9289(17) 0.9093(9) 0.050 Uiso 1 1 d D . .
H4P H 0.880(3) 0.7595(19) 0.4272(17) 0.050 Uiso 1 1 d . . .

loop_
_atom_site_aniso_label
_atom_site_aniso_U_11
_atom_site_aniso_U_22
_atom_site_aniso_U_33
_atom_site_aniso_U_23
_atom_site_aniso_U_13
_atom_site_aniso_U_12
Co1 0.00849(11) 0.01056(11) 0.01226(11) -0.00119(9) -0.00017(9) 0.00037(9)
P1 0.0182(2) 0.0178(2) 0.0136(2) -0.00100(19) 0.00230(19) 0.0031(2)
N21 0.0092(7) 0.0126(7) 0.0129(7) -0.0002(6) -0.0002(6) -0.0009(6)
N22 0.0122(7) 0.0111(7) 0.0143(7) -0.0020(6) -0.0014(6) 0.0011(6)
N23 0.0107(7) 0.0140(8) 0.0137(7) 0.0008(6) -0.0005(6) 0.0014(6)
N24 0.0108(7) 0.0116(7) 0.0138(7) -0.0017(6) 0.0003(6) -0.0018(6)
C64 0.0127(9) 0.0142(8) 0.0161(9) -0.0024(7) -0.0011(7) 0.0010(7)
N65 0.0242(9) 0.0263(10) 0.0215(9) 0.0004(7) 0.0007(8) 0.0023(8)
C1 0.0106(8) 0.0126(9) 0.0134(8) -0.0014(7) -0.0001(7) 0.0000(7)
C2 0.0101(8) 0.0138(9) 0.0172(9) -0.0005(7) 0.0011(7) -0.0002(7)
C3 0.0095(8) 0.0159(9) 0.0160(9) -0.0015(7) 0.0003(7) -0.0011(7)
C4 0.0127(8) 0.0145(9) 0.0118(8) 0.0013(7) -0.0009(7) -0.0013(7)
C5 0.0116(9) 0.0178(10) 0.0121(8) -0.0011(7) -0.0002(7) 0.0025(7)
C6 0.0143(9) 0.0139(9) 0.0144(9) -0.0026(7) -0.0002(7) 0.0036(7)
C7 0.0144(9) 0.0138(9) 0.0188(9) -0.0040(7) -0.0003(7) -0.0003(7)
C8 0.0127(9) 0.0135(9) 0.0224(10) -0.0032(7) -0.0006(7) -0.0005(7)
C9 0.0156(9) 0.0120(9) 0.0158(9) -0.0022(7) -0.0006(7) 0.0010(7)
C10 0.0138(9) 0.0155(10) 0.0217(10) -0.0032(8) -0.0019(7) -0.0025(7)
C11 0.0098(8) 0.0195(10) 0.0147(9) 0.0005(7) -0.0010(7) -0.0008(7)
C12 0.0109(8) 0.0157(9) 0.0214(9) -0.0017(8) -0.0030(7) 0.0004(7)
C13 0.0106(8) 0.0151(9) 0.0184(9) -0.0008(7) -0.0029(7) 0.0005(7)
C14 0.0102(8) 0.0184(9) 0.0127(9) -0.0003(7) -0.0016(7) 0.0021(7)
C15 0.0121(8) 0.0154(9) 0.0173(9) -0.0006(7) -0.0008(7) 0.0019(7)
C16 0.0141(9) 0.0133(9) 0.0125(8) -0.0004(7) 0.0010(7) 0.0008(7)
C17 0.0142(9) 0.0127(9) 0.0153(9) -0.0002(7) 0.0008(7) 0.0002(7)
C18 0.0150(8) 0.0099(8) 0.0158(8) -0.0021(6) 0.0016(7) -0.0011(7)
C19 0.0112(8) 0.0128(9) 0.0142(8) -0.0006(7) -0.0008(7) -0.0003(7)
C20 0.0129(9) 0.0177(10) 0.0142(9) -0.0021(7) -0.0002(7) 0.0005(7)
C25 0.0148(9) 0.0189(10) 0.0214(10) -0.0029(8) -0.0018(8) -0.0019(7)
C26 0.0116(8) 0.0178(10) 0.0200(9) 0.0017(8) 0.0022(7) -0.0009(7)
C27 0.0146(9) 0.0172(10) 0.0277(11) 0.0046(8) 0.0031(8) -0.0007(8)
C30 0.0112(8) 0.0187(10) 0.0176(9) 0.0002(7) -0.0023(7) -0.0005(7)
C31 0.0145(9) 0.0275(12) 0.0352(12) 0.0070(10) -0.0068(9) -0.0037(9)
C32 0.0147(10) 0.0276(12) 0.0262(11) 0.0010(9) -0.0052(8) -0.0011(8)
C35 0.0139(9) 0.0258(11) 0.0241(10) -0.0104(9) 0.0036(8) 0.0018(8)
C36 0.0173(9) 0.0169(10) 0.0274(11) -0.0052(9) 0.0034(8) 0.0039(8)
C37 0.0202(10) 0.0201(10) 0.0197(10) -0.0082(8) -0.0015(8) -0.0008(8)
C38 0.0221(10) 0.0269(11) 0.0135(9) -0.0053(8) -0.0021(8) -0.0005(9)
C41 0.0149(9) 0.0143(9) 0.0244(10) -0.0010(8) 0.0012(7) 0.0001(7)
C42 0.0162(9) 0.0208(10) 0.0244(10) -0.0001(9) 0.0014(8) 0.0005(8)
C43 0.0198(10) 0.0196(11) 0.0250(11) -0.0059(9) 0.0006(8) -0.0026(8)
C46 0.0206(10) 0.0249(11) 0.0205(10) -0.0032(8) -0.0061(8) 0.0015(9)
C47 0.0131(9) 0.0185(10) 0.0338(12) -0.0063(9) -0.0021(8) -0.0027(8)
C48 0.0115(8) 0.0215(10) 0.0217(10) 0.0007(8) 0.0001(7) -0.0010(8)
C49 0.0141(9) 0.0248(12) 0.0316(12) -0.0014(9) 0.0031(8) -0.0018(8)
C50 0.0124(9) 0.0327(13) 0.0283(11) -0.0020(10) 0.0050(8) -0.0032(8)
C53 0.0132(9) 0.0168(9) 0.0278(11) -0.0025(8) -0.0012(8) 0.0030(8)
C54 0.0206(10) 0.0165(10) 0.0189(10) 0.0021(8) 0.0017(8) 0.0023(8)
C55 0.0160(9) 0.0116(9) 0.0165(9) -0.0027(7) 0.0039(7) 0.0013(7)
C56 0.0196(10) 0.0173(10) 0.0174(9) 0.0004(8) 0.0029(8) 0.0035(8)
C57 0.0223(10) 0.0143(10) 0.0188(9) 0.0026(8) 0.0048(8) 0.0020(8)
C60 0.0158(9) 0.0135(9) 0.0218(10) -0.0028(8) 0.0029(8) -0.0018(7)
C61 0.0136(9) 0.0154(10) 0.0273(11) -0.0036(8) -0.0012(8) -0.0027(7)
C2B 0.0149(9) 0.0125(9) 0.0181(9) -0.0019(7) 0.0004(7) -0.0013(7)
C4B 0.0153(9) 0.0166(10) 0.0162(9) -0.0016(7) 0.0009(7) -0.0019(7)
C5B 0.0170(9) 0.0165(10) 0.0223(10) -0.0014(8) -0.0026(8) 0.0018(8)
C6B 0.0236(11) 0.0155(10) 0.0182(10) 0.0021(8) -0.0029(8) 0.0004(8)
C7B 0.0229(10) 0.0164(9) 0.0145(9) 0.0005(7) 0.0016(8) -0.0014(8)
C8B 0.0130(8) 0.0128(9) 0.0171(9) -0.0027(7) 0.0017(7) -0.0008(7)
C9B 0.0151(9) 0.0121(8) 0.0144(8) -0.0011(7) -0.0013(7) -0.0018(7)
C10B 0.0207(11) 0.0279(12) 0.0325(12) 0.0074(10) 0.0018(9) 0.0091(9)
C11B 0.0321(13) 0.0292(13) 0.0241(11) 0.0093(10) 0.0000(10) 0.0082(10)
C1PR 0.0384(13) 0.0195(10) 0.0201(10) -0.0009(9) 0.0081(10) 0.0072(10)
C2PR 0.0319(12) 0.0224(11) 0.0162(9) 0.0011(8) 0.0040(8) 0.0102(9)
C3PR 0.0505(17) 0.0368(15) 0.0285(13) 0.0084(11) 0.0149(12) 0.0244(13)
C1R 0.0127(9) 0.0172(10) 0.0156(9) -0.0014(7) 0.0025(7) 0.0005(7)
C2R 0.0153(9) 0.0168(9) 0.0122(9) -0.0005(7) 0.0013(7) 0.0021(7)
C3R 0.0177(9) 0.0130(9) 0.0159(9) 0.0000(7) 0.0031(7) 0.0007(7)
C4R 0.0166(9) 0.0205(10) 0.0174(9) 0.0002(8) 0.0025(7) 0.0032(8)
C5R 0.0156(10) 0.0245(11) 0.0244(11) -0.0010(9) 0.0023(8) 0.0040(8)
N29 0.0204(10) 0.0508(14) 0.0303(11) -0.0074(10) 0.0086(8) -0.0070(10)
N34 0.0330(11) 0.0359(12) 0.0284(11) -0.0007(9) -0.0023(9) 0.0156(10)
N40 0.0285(11) 0.0267(10) 0.0253(10) -0.0003(8) 0.0066(8) -0.0001(8)
N45 0.0223(9) 0.0263(10) 0.0238(9) 0.0025(8) 0.0054(8) 0.0042(8)
N52 0.0278(11) 0.0271(10) 0.0327(11) -0.0026(9) -0.0035(9) 0.0027(9)
N59 0.0272(9) 0.0189(9) 0.0184(8) -0.0003(7) 0.0041(7) 0.0018(8)
N63 0.0209(9) 0.0167(9) 0.0251(9) -0.0033(7) -0.0002(7) 0.0008(7)
N1B 0.0136(8) 0.0140(8) 0.0149(8) -0.0022(6) 0.0012(6) 0.0001(6)
N3B 0.0118(7) 0.0127(8) 0.0151(8) -0.0007(6) -0.0004(6) 0.0006(6)
O28 0.0153(7) 0.0372(10) 0.0326(9) -0.0004(8) 0.0038(7) -0.0065(7)
O33 0.0271(9) 0.0279(9) 0.0251(8) 0.0006(7) -0.0001(7) 0.0040(7)
O39 0.0269(9) 0.0312(9) 0.0258(9) -0.0080(7) 0.0050(7) 0.0041(7)
O44 0.0194(8) 0.0405(10) 0.0240(8) -0.0044(7) 0.0027(6) 0.0013(7)
O51 0.0262(9) 0.0303(10) 0.0463(11) -0.0124(8) -0.0002(8) 0.0027(7)
O58 0.0196(8) 0.0254(8) 0.0280(8) -0.0016(7) 0.0049(6) 0.0011(6)
O62 0.0388(10) 0.0220(9) 0.0206(8) -0.0031(6) -0.0005(7) -0.0014(7)
O2P 0.0248(8) 0.0153(7) 0.0153(7) -0.0010(6) 0.0048(6) 0.0026(6)
O3P 0.0280(8) 0.0175(7) 0.0178(7) -0.0026(6) 0.0008(6) 0.0027(6)
O4P 0.0231(8) 0.0435(11) 0.0188(8) 0.0006(7) 0.0001(7) 0.0092(8)
O5P 0.0218(8) 0.0276(9) 0.0240(8) -0.0041(7) 0.0044(6) -0.0004(7)
O6R 0.0120(6) 0.0274(8) 0.0192(7) -0.0070(6) 0.0006(5) 0.0027(6)
O7R 0.0191(7) 0.0164(7) 0.0171(7) -0.0028(6) 0.0024(6) -0.0028(6)
O8R 0.0259(9) 0.0261(9) 0.0271(8) 0.0001(7) 0.0064(7) -0.0039(7)
C1T 0.0204(11) 0.0330(13) 0.0330(13) -0.0002(10) -0.0035(10) 0.0015(10)
C2T 0.0269(12) 0.0360(14) 0.0352(13) -0.0026(12) 0.0017(10) 0.0006(11)
O1T 0.0341(10) 0.0423(11) 0.0301(9) -0.0010(9) -0.0005(8) 0.0059(9)
O2T 0.0434(11) 0.0359(11) 0.0341(10) 0.0008(8) 0.0041(9) 0.0021(9)
F1T 0.0678(13) 0.0450(10) 0.0308(9) -0.0049(8) 0.0075(9) -0.0052(9)
F2T 0.0301(8) 0.0572(12) 0.0590(12) -0.0004(10) 0.0067(8) -0.0095(8)
F3T 0.0448(10) 0.0403(10) 0.0489(10) 0.0095(8) 0.0071(8) 0.0093(8)
O1W 0.0383(10) 0.0316(9) 0.0253(8) 0.0033(7) 0.0021(8) 0.0021(8)
O2W 0.0182(8) 0.0317(9) 0.0275(8) -0.0017(7) -0.0020(6) -0.0054(7)
O3W 0.0213(8) 0.0289(9) 0.0324(9) 0.0009(7) 0.0008(7) -0.0038(7)
O4W 0.0254(9) 0.0360(10) 0.0330(9) 0.0051(8) -0.0026(7) 0.0040(8)
O5W 0.0371(11) 0.0508(14) 0.0564(14) -0.0142(11) 0.0069(10) -0.0087(10)
O6W 0.0366(10) 0.0366(11) 0.0483(12) 0.0126(9) -0.0061(9) 0.0035(9)
O7W 0.0503(15) 0.0467(14) 0.0739(18) 0.0015(13) 0.0022(13) 0.0044(12)
O8W 0.0272(9) 0.0283(9) 0.0348(10) 0.0066(8) -0.0062(7) -0.0040(7)
O9W 0.0355(11) 0.0731(17) 0.0296(10) 0.0092(11) 0.0007(8) 0.0031(11)
O10W 0.0350(10) 0.0367(10) 0.0319(9) 0.0006(8) -0.0039(8) 0.0051(9)
O11W 0.0315(10) 0.0425(12) 0.0423(11) -0.0039(9) 0.0065(9) -0.0033(9)
O12W 0.0485(14) 0.088(2) 0.0328(11) 0.0128(12) -0.0082(10) -0.0343(14)
O13W 0.0336(10) 0.0374(10) 0.0335(9) -0.0062(8) 0.0069(8) 0.0003(8)
O14W 0.0387(11) 0.0338(10) 0.0288(9) 0.0056(8) -0.0051(8) -0.0068(8)

loop_
_atom_type_symbol
_atom_type_description
_atom_type_scat_dispersion_real
_atom_type_scat_dispersion_imag
_atom_type_scat_source
C C 0.0033 0.0016 'International Tables Vol C Tables 4.2.6.8 and 6.1.1.4'
H H 0.0000 0.0000 'International Tables Vol C Tables 4.2.6.8 and 6.1.1.4'
N N 0.0061 0.0033 'International Tables Vol C Tables 4.2.6.8 and 6.1.1.4'
O O 0.0106 0.0060 'International Tables Vol C Tables 4.2.6.8 and 6.1.1.4'
F F 0.0171 0.0103 'International Tables Vol C Tables 4.2.6.8 and 6.1.1.4'
P P 0.1023 0.0942 'International Tables Vol C Tables 4.2.6.8 and 6.1.1.4'
Co Co 0.3494 0.9721 'International Tables Vol C Tables 4.2.6.8 and 6.1.1.4'

loop_
_geom_angle_atom_site_label_1
_geom_angle_atom_site_label_2
_geom_angle_atom_site_label_3
_geom_angle
_geom_angle_site_symmetry_1
_geom_angle_site_symmetry_3
_geom_angle_publ_flag
C64 Co1 N21 90.95(8) . . ?
C64 Co1 N24 87.26(8) . . ?
N21 Co1 N24 83.37(7) . . ?
C64 Co1 N22 89.77(8) . . ?
N21 Co1 N22 90.18(7) . . ?
N24 Co1 N22 172.84(7) . . ?
C64 Co1 N23 89.52(8) . . ?
N21 Co1 N23 173.55(7) . . ?
N24 Co1 N23 90.23(7) . . ?
N22 Co1 N23 96.26(7) . . ?
C64 Co1 N3B 176.21(8) . . ?
N21 Co1 N3B 92.11(7) . . ?
N24 Co1 N3B 95.31(7) . . ?
N22 Co1 N3B 87.99(7) . . ?
N23 Co1 N3B 87.68(7) . . ?
O5P P1 O4P 114.55(10) . . ?
O5P P1 O3P 114.15(10) . . ?
O4P P1 O3P 103.68(10) . . ?
O5P P1 O2P 113.34(9) . . ?
O4P P1 O2P 109.17(10) . . ?
O3P P1 O2P 100.67(8) . . ?
C4 N21 C1 113.29(16) . . ?
C4 N21 Co1 129.85(14) . . ?
C1 N21 Co1 116.49(12) . . ?
C9 N22 C6 110.09(17) . . ?
C9 N22 Co1 122.51(14) . . ?
C6 N22 Co1 127.17(14) . . ?
C11 N23 C14 110.04(16) . . ?
C11 N23 Co1 123.66(14) . . ?
C14 N23 Co1 126.29(14) . . ?
C16 N24 C19 111.56(16) . . ?
C16 N24 Co1 133.22(14) . . ?
C19 N24 Co1 113.90(12) . . ?
N65 C64 Co1 179.2(2) . . ?
N21 C1 C20 110.14(16) . . ?
N21 C1 C19 102.72(15) . . ?
C20 C1 C19 109.22(16) . . ?
N21 C1 C2 101.78(15) . . ?
C20 C1 C2 113.60(16) . . ?
C19 C1 C2 118.34(16) . . ?
C25 C2 C26 111.07(17) . . ?
C25 C2 C3 113.78(16) . . ?
C26 C2 C3 107.16(16) . . ?
C25 C2 C1 113.29(16) . . ?
C26 C2 C1 109.22(15) . . ?
C3 C2 C1 101.78(15) . . ?
C4 C3 C30 108.60(16) . . ?
C4 C3 C2 101.54(15) . . ?
C30 C3 C2 118.78(16) . . ?
C4 C3 H3 109.1 . . ?
C30 C3 H3 109.1 . . ?
C2 C3 H3 109.1 . . ?
N21 C4 C5 124.77(18) . . ?
N21 C4 C3 111.61(17) . . ?
C5 C4 C3 123.54(17) . . ?
C6 C5 C4 121.03(18) . . ?
C6 C5 C35 122.94(19) . . ?
C4 C5 C35 116.03(18) . . ?
C5 C6 N22 123.54(18) . . ?
C5 C6 C7 128.70(18) . . ?
N22 C6 C7 107.70(17) . . ?
C36 C7 C6 118.24(17) . . ?
C36 C7 C8 112.01(17) . . ?
C6 C7 C8 100.46(16) . . ?
C36 C7 C37 110.87(17) . . ?
C6 C7 C37 108.55(17) . . ?
C8 C7 C37 105.61(17) . . ?
C9 C8 C41 111.51(17) . . ?
C9 C8 C7 100.19(16) . . ?
C41 C8 C7 114.06(17) . . ?
C9 C8 H8 110.2 . . ?
C41 C8 H8 110.2 . . ?
C7 C8 H8 110.2 . . ?
N22 C9 C10 125.78(19) . . ?
N22 C9 C8 110.21(17) . . ?
C10 C9 C8 123.92(19) . . ?
C9 C10 C11 124.9(2) . . ?
C9 C10 H10 117.6 . . ?
C11 C10 H10 117.6 . . ?
N23 C11 C10 125.09(18) . . ?
N23 C11 C12 110.76(18) . . ?
C10 C11 C12 124.03(19) . . ?
C11 C12 C47 113.42(18) . . ?
C11 C12 C46 106.38(17) . . ?
C47 C12 C46 110.38(18) . . ?
C11 C12 C13 100.59(16) . . ?
C47 C12 C13 116.57(17) . . ?
C46 C12 C13 108.68(17) . . ?
C14 C13 C48 108.01(16) . . ?
C14 C13 C12 101.65(15) . . ?
C48 C13 C12 115.63(17) . . ?
C14 C13 H13 110.4 . . ?
C48 C13 H13 110.4 . . ?
C12 C13 H13 110.4 . . ?
C15 C14 N23 126.85(18) . . ?
C15 C14 C13 123.78(18) . . ?
N23 C14 C13 109.09(17) . . ?
C14 C15 C16 120.89(18) . . ?
C14 C15 C53 119.22(18) . . ?
C16 C15 C53 119.89(18) . . ?
N24 C16 C15 122.43(18) . . ?
N24 C16 C17 111.39(17) . . ?
C15 C16 C17 125.98(17) . . ?
C16 C17 C55 116.34(16) . . ?
C16 C17 C54 106.85(16) . . ?
C55 C17 C54 109.60(16) . . ?
C16 C17 C18 100.61(15) . . ?
C55 C17 C18 111.28(16) . . ?
C54 C17 C18 111.88(16) . . ?
C19 C18 C60 116.10(16) . . ?
C19 C18 C17 102.45(15) . . ?
C60 C18 C17 115.71(17) . . ?
C19 C18 H18 107.3 . . ?
C60 C18 H18 107.3 . . ?
C17 C18 H18 107.3 . . ?
N24 C19 C18 102.27(15) . . ?
N24 C19 C1 106.19(15) . . ?
C18 C19 C1 121.32(17) . . ?
N24 C19 H19 108.8 . . ?
C18 C19 H19 108.8 . . ?
C1 C19 H19 108.8 . . ?
C1 C20 H20A 109.5 . . ?
C1 C20 H20B 109.5 . . ?
H20A C20 H20B 109.5 . . ?
C1 C20 H20C 109.5 . . ?
H20A C20 H20C 109.5 . . ?
H20B C20 H20C 109.5 . . ?
C2 C25 H25A 109.5 . . ?
C2 C25 H25B 109.5 . . ?
H25A C25 H25B 109.5 . . ?
C2 C25 H25C 109.5 . . ?
H25A C25 H25C 109.5 . . ?
H25B C25 H25C 109.5 . . ?
C27 C26 C2 115.28(17) . . ?
C27 C26 H26A 108.5 . . ?
C2 C26 H26A 108.5 . . ?
C27 C26 H26B 108.5 . . ?
C2 C26 H26B 108.5 . . ?
H26A C26 H26B 107.5 . . ?
O28 C27 N29 122.1(2) . . ?
O28 C27 C26 121.8(2) . . ?
N29 C27 C26 116.1(2) . . ?
C31 C30 C3 114.69(17) . . ?
C31 C30 H30A 108.6 . . ?
C3 C30 H30A 108.6 . . ?
C31 C30 H30B 108.6 . . ?
C3 C30 H30B 108.6 . . ?
H30A C30 H30B 107.6 . . ?
C32 C31 C30 110.75(19) . . ?
C32 C31 H31A 109.5 . . ?
C30 C31 H31A 109.5 . . ?
C32 C31 H31B 109.5 . . ?
C30 C31 H31B 109.5 . . ?
H31A C31 H31B 108.1 . . ?
O33 C32 N34 122.7(2) . . ?
O33 C32 C31 120.3(2) . . ?
N34 C32 C31 116.9(2) . . ?
C5 C35 H35A 109.5 . . ?
C5 C35 H35B 109.5 . . ?
H35A C35 H35B 109.5 . . ?
C5 C35 H35C 109.5 . . ?
H35A C35 H35C 109.5 . . ?
H35B C35 H35C 109.5 . . ?
C7 C36 H36A 109.5 . . ?
C7 C36 H36B 109.5 . . ?
H36A C36 H36B 109.5 . . ?
C7 C36 H36C 109.5 . . ?
H36A C36 H36C 109.5 . . ?
H36B C36 H36C 109.5 . . ?
C38 C37 C7 115.19(18) . . ?
C38 C37 H37A 108.5 . . ?
C7 C37 H37A 108.5 . . ?
C38 C37 H37B 108.5 . . ?
C7 C37 H37B 108.5 . . ?
H37A C37 H37B 107.5 . . ?
O39 C38 N40 121.9(2) . . ?
O39 C38 C37 121.5(2) . . ?
N40 C38 C37 116.6(2) . . ?
C42 C41 C8 112.54(17) . . ?
C42 C41 H41A 109.1 . . ?
C8 C41 H41A 109.1 . . ?
C42 C41 H41B 109.1 . . ?
C8 C41 H41B 109.1 . . ?
H41A C41 H41B 107.8 . . ?
C43 C42 C41 117.91(18) . . ?
C43 C42 H42A 107.8 . . ?
C41 C42 H42A 107.8 . . ?
C43 C42 H42B 107.8 . . ?
C41 C42 H42B 107.8 . . ?
H42A C42 H42B 107.2 . . ?
O44 C43 N45 121.5(2) . . ?
O44 C43 C42 118.8(2) . . ?
N45 C43 C42 119.7(2) . . ?
C12 C46 H46A 109.5 . . ?
C12 C46 H46B 109.5 . . ?
H46A C46 H46B 109.5 . . ?
C12 C46 H46C 109.5 . . ?
H46A C46 H46C 109.5 . . ?
H46B C46 H46C 109.5 . . ?
C12 C47 H47A 109.5 . . ?
C12 C47 H47B 109.5 . . ?
H47A C47 H47B 109.5 . . ?
C12 C47 H47C 109.5 . . ?
H47A C47 H47C 109.5 . . ?
H47B C47 H47C 109.5 . . ?
C49 C48 C13 114.22(18) . . ?
C49 C48 H48A 108.7 . . ?
C13 C48 H48A 108.7 . . ?
C49 C48 H48B 108.7 . . ?
C13 C48 H48B 108.7 . . ?
H48A C48 H48B 107.6 . . ?
C50 C49 C48 112.17(19) . . ?
C50 C49 H49A 109.2 . . ?
C48 C49 H49A 109.2 . . ?
C50 C49 H49B 109.2 . . ?
C48 C49 H49B 109.2 . . ?
H49A C49 H49B 107.9 . . ?
O51 C50 N52 122.0(2) . . ?
O51 C50 C49 121.0(2) . . ?
N52 C50 C49 116.9(2) . . ?
C15 C53 H53A 109.5 . . ?
C15 C53 H53B 109.5 . . ?
H53A C53 H53B 109.5 . . ?
C15 C53 H53C 109.5 . . ?
H53A C53 H53C 109.5 . . ?
H53B C53 H53C 109.5 . . ?
C17 C54 H54A 109.5 . . ?
C17 C54 H54B 109.5 . . ?
H54A C54 H54B 109.5 . . ?
C17 C54 H54C 109.5 . . ?
H54A C54 H54C 109.5 . . ?
H54B C54 H54C 109.5 . . ?
C56 C55 C17 114.79(16) . . ?
C56 C55 H55A 108.6 . . ?
C17 C55 H55A 108.6 . . ?
C56 C55 H55B 108.6 . . ?
C17 C55 H55B 108.6 . . ?
H55A C55 H55B 107.5 . . ?
C57 C56 C55 111.11(17) . . ?
C57 C56 H56A 109.4 . . ?
C55 C56 H56A 109.4 . . ?
C57 C56 H56B 109.4 . . ?
C55 C56 H56B 109.4 . . ?
H56A C56 H56B 108.0 . . ?
O58 C57 N59 121.7(2) . . ?
O58 C57 C56 121.3(2) . . ?
N59 C57 C56 117.0(2) . . ?
C61 C60 C18 110.70(17) . . ?
C61 C60 H60A 109.5 . . ?
C18 C60 H60A 109.5 . . ?
C61 C60 H60B 109.5 . . ?
C18 C60 H60B 109.5 . . ?
H60A C60 H60B 108.1 . . ?
O62 C61 N63 123.8(2) . . ?
O62 C61 C60 119.0(2) . . ?
N63 C61 C60 117.2(2) . . ?
N3B C2B N1B 113.30(18) . . ?
N3B C2B H2B 123.3 . . ?
N1B C2B H2B 123.3 . . ?
C5B C4B C9B 119.11(19) . . ?
C5B C4B H4B 120.4 . . ?
C9B C4B H4B 120.4 . . ?
C4B C5B C6B 120.8(2) . . ?
C4B C5B C10B 119.2(2) . . ?
C6B C5B C10B 119.9(2) . . ?
C7B C6B C5B 120.01(19) . . ?
C7B C6B C11B 120.1(2) . . ?
C5B C6B C11B 119.9(2) . . ?
C6B C7B C8B 118.20(19) . . ?
C6B C7B H7B 120.9 . . ?
C8B C7B H7B 120.9 . . ?
N1B C8B C7B 131.53(19) . . ?
N1B C8B C9B 105.94(18) . . ?
C7B C8B C9B 122.53(19) . . ?
C4B C9B C8B 119.31(18) . . ?
C4B C9B N3B 132.14(18) . . ?
C8B C9B N3B 108.54(17) . . ?
C5B C10B H10A 109.5 . . ?
C5B C10B H10B 109.5 . . ?
H10A C10B H10B 109.5 . . ?
C5B C10B H10C 109.5 . . ?
H10A C10B H10C 109.5 . . ?
H10B C10B H10C 109.5 . . ?
C6B C11B H11A 109.5 . . ?
C6B C11B H11B 109.5 . . ?
H11A C11B H11B 109.5 . . ?
C6B C11B H11C 109.5 . . ?
H11A C11B H11C 109.5 . . ?
H11B C11B H11C 109.5 . . ?
N59 C1PR C2PR 113.41(19) . . ?
N59 C1PR H1P1 108.9 . . ?
C2PR C1PR H1P1 108.9 . . ?
N59 C1PR H1P2 108.9 . . ?
C2PR C1PR H1P2 108.9 . . ?
H1P1 C1PR H1P2 107.7 . . ?
O3P C2PR C1PR 106.3(2) . . ?
O3P C2PR C3PR 108.85(19) . . ?
C1PR C2PR C3PR 112.6(2) . . ?
O3P C2PR H2PR 109.7 . . ?
C1PR C2PR H2PR 109.7 . . ?
C3PR C2PR H2PR 109.7 . . ?
C2PR C3PR H3P1 109.5 . . ?
C2PR C3PR H3P2 109.5 . . ?
H3P1 C3PR H3P2 109.5 . . ?
C2PR C3PR H3P3 109.5 . . ?
H3P1 C3PR H3P3 109.5 . . ?
H3P2 C3PR H3P3 109.5 . . ?
O6R C1R N1B 107.43(16) . . ?
O6R C1R C2R 106.34(16) . . ?
N1B C1R C2R 111.46(16) . . ?
O6R C1R H1R 110.5 . . ?
N1B C1R H1R 110.5 . . ?
C2R C1R H1R 110.5 . . ?
O7R C2R C3R 111.54(17) . . ?
O7R C2R C1R 107.17(16) . . ?
C3R C2R C1R 99.26(16) . . ?
O7R C2R H2R 112.7 . . ?
C3R C2R H2R 112.7 . . ?
C1R C2R H2R 112.7 . . ?
O2P C3R C2R 110.00(17) . . ?
O2P C3R C4R 110.59(17) . . ?
C2R C3R C4R 103.18(16) . . ?
O2P C3R H3R 110.9 . . ?
C2R C3R H3R 110.9 . . ?
C4R C3R H3R 110.9 . . ?
O6R C4R C5R 108.52(18) . . ?
O6R C4R C3R 105.39(16) . . ?
C5R C4R C3R 114.42(18) . . ?
O6R C4R H4R 109.5 . . ?
C5R C4R H4R 109.5 . . ?
C3R C4R H4R 109.5 . . ?
O8R C5R C4R 109.12(18) . . ?
O8R C5R H5R1 109.9 . . ?
C4R C5R H5R1 109.9 . . ?
O8R C5R H5R2 109.9 . . ?
C4R C5R H5R2 109.9 . . ?
H5R1 C5R H5R2 108.3 . . ?
C27 N29 H29A 120.0 . . ?
C27 N29 H29B 120.0 . . ?
H29A N29 H29B 120.0 . . ?
C32 N34 H34A 120.0 . . ?
C32 N34 H34B 120.0 . . ?
H34A N34 H34B 120.0 . . ?
C38 N40 H40A 120.0 . . ?
C38 N40 H40B 120.0 . . ?
H40A N40 H40B 120.0 . . ?
C43 N45 H45A 120.0 . . ?
C43 N45 H45B 120.0 . . ?
H45A N45 H45B 120.0 . . ?
C50 N52 H52A 120.0 . . ?
C50 N52 H52B 120.0 . . ?
H52A N52 H52B 120.0 . . ?
C57 N59 C1PR 121.3(2) . . ?
C57 N59 H59 119.4 . . ?
C1PR N59 H59 119.4 . . ?
C61 N63 H63A 120.0 . . ?
C61 N63 H63B 120.0 . . ?
H63A N63 H63B 120.0 . . ?
C2B N1B C8B 107.06(17) . . ?
C2B N1B C1R 124.83(17) . . ?
C8B N1B C1R 125.60(17) . . ?
C2B N3B C9B 105.11(17) . . ?
C2B N3B Co1 122.54(14) . . ?
C9B N3B Co1 132.17(13) . . ?
C3R O2P P1 120.56(13) . . ?
C2PR O3P P1 118.15(15) . . ?
P1 O4P H4P 119(3) . . ?
C1R O6R C4R 109.90(15) . . ?
C2R O7R H7R 109.5 . . ?
C5R O8R H8R 109.5 . . ?
O1T C1T O2T 130.2(3) . . ?
O1T C1T C2T 113.6(2) . . ?
O2T C1T C2T 116.0(2) . . ?
F2T C2T F1T 106.9(2) . . ?
F2T C2T F3T 106.8(2) . . ?
F1T C2T F3T 106.1(2) . . ?
F2T C2T C1T 110.8(2) . . ?
F1T C2T C1T 113.5(2) . . ?
F3T C2T C1T 112.4(2) . . ?
H1W O1W H2W 98.2(13) . . ?
H3W O2W H4W 99.5(13) . . ?
H5W O3W H6W 99.1(13) . . ?
H7W O4W H8W 98.1(13) . . ?
H9W O5W H10W 98.2(13) . . ?
H11W O6W H12W 97.2(12) . . ?
H13W O7W H14W 96.2(12) . . ?
H15W O8W H16W 98.3(13) . . ?
H17W O9W H18W 97.3(12) . . ?
H19W O10W H20W 99.1(13) . . ?
H21W O11W H22W 96.4(12) . . ?
H23W O12W H24W 98.2(13) . . ?
H25W O13W H26W 97.8(12) . . ?
H27W O14W H28W 95.8(12) . . ?

loop_
_geom_bond_atom_site_label_1
_geom_bond_atom_site_label_2
_geom_bond_distance
_geom_bond_site_symmetry_2
_geom_bond_publ_flag
Co1 C64 1.877(2) . ?
Co1 N21 1.8852(16) . ?
Co1 N24 1.8964(17) . ?
Co1 N22 1.9097(16) . ?
Co1 N23 1.9129(17) . ?
Co1 N3B 2.0282(17) . ?
P1 O5P 1.4701(17) . ?
P1 O4P 1.5297(18) . ?
P1 O3P 1.5803(17) . ?
P1 O2P 1.5854(16) . ?
N21 C4 1.295(3) . ?
N21 C1 1.498(2) . ?
N22 C9 1.349(3) . ?
N22 C6 1.401(3) . ?
N23 C11 1.340(3) . ?
N23 C14 1.394(2) . ?
N24 C16 1.297(3) . ?
N24 C19 1.487(2) . ?
C64 N65 1.147(3) . ?
C1 C20 1.535(3) . ?
C1 C19 1.542(3) . ?
C1 C2 1.587(3) . ?
C2 C25 1.523(3) . ?
C2 C26 1.560(3) . ?
C2 C3 1.569(3) . ?
C3 C4 1.521(3) . ?
C3 C30 1.554(3) . ?
C3 H3 0.9800 . ?
C4 C5 1.449(3) . ?
C5 C6 1.374(3) . ?
C5 C35 1.516(3) . ?
C6 C7 1.542(3) . ?
C7 C36 1.534(3) . ?
C7 C8 1.556(3) . ?
C7 C37 1.558(3) . ?
C8 C9 1.504(3) . ?
C8 C41 1.552(3) . ?
C8 H8 0.9800 . ?
C9 C10 1.384(3) . ?
C10 C11 1.391(3) . ?
C10 H10 0.9300 . ?
C11 C12 1.523(3) . ?
C12 C47 1.527(3) . ?
C12 C46 1.543(3) . ?
C12 C13 1.548(3) . ?
C13 C14 1.519(3) . ?
C13 C48 1.544(3) . ?
C13 H13 0.9800 . ?
C14 C15 1.371(3) . ?
C15 C16 1.451(3) . ?
C15 C53 1.512(3) . ?
C16 C17 1.537(3) . ?
C17 C55 1.542(3) . ?
C17 C54 1.547(3) . ?
C17 C18 1.562(3) . ?
C18 C19 1.529(3) . ?
C18 C60 1.530(3) . ?
C18 H18 0.9800 . ?
C19 H19 0.9800 . ?
C20 H20A 0.9600 . ?
C20 H20B 0.9600 . ?
C20 H20C 0.9600 . ?
C25 H25A 0.9600 . ?
C25 H25B 0.9600 . ?
C25 H25C 0.9600 . ?
C26 C27 1.527(3) . ?
C26 H26A 0.9700 . ?
C26 H26B 0.9700 . ?
C27 O28 1.241(3) . ?
C27 N29 1.317(3) . ?
C30 C31 1.541(3) . ?
C30 H30A 0.9700 . ?
C30 H30B 0.9700 . ?
C31 C32 1.519(3) . ?
C31 H31A 0.9700 . ?
C31 H31B 0.9700 . ?
C32 O33 1.227(3) . ?
C32 N34 1.327(3) . ?
C35 H35A 0.9600 . ?
C35 H35B 0.9600 . ?
C35 H35C 0.9600 . ?
C36 H36A 0.9600 . ?
C36 H36B 0.9600 . ?
C36 H36C 0.9600 . ?
C37 C38 1.507(3) . ?
C37 H37A 0.9700 . ?
C37 H37B 0.9700 . ?
C38 O39 1.242(3) . ?
C38 N40 1.331(3) . ?
C41 C42 1.525(3) . ?
C41 H41A 0.9700 . ?
C41 H41B 0.9700 . ?
C42 C43 1.511(3) . ?
C42 H42A 0.9700 . ?
C42 H42B 0.9700 . ?
C43 O44 1.252(3) . ?
C43 N45 1.324(3) . ?
C46 H46A 0.9600 . ?
C46 H46B 0.9600 . ?
C46 H46C 0.9600 . ?
C47 H47A 0.9600 . ?
C47 H47B 0.9600 . ?
C47 H47C 0.9600 . ?
C48 C49 1.539(3) . ?
C48 H48A 0.9700 . ?
C48 H48B 0.9700 . ?
C49 C50 1.532(3) . ?
C49 H49A 0.9700 . ?
C49 H49B 0.9700 . ?
C50 O51 1.230(3) . ?
C50 N52 1.321(3) . ?
C53 H53A 0.9600 . ?
C53 H53B 0.9600 . ?
C53 H53C 0.9600 . ?
C54 H54A 0.9600 . ?
C54 H54B 0.9600 . ?
C54 H54C 0.9600 . ?
C55 C56 1.537(3) . ?
C55 H55A 0.9700 . ?
C55 H55B 0.9700 . ?
C56 C57 1.508(3) . ?
C56 H56A 0.9700 . ?
C56 H56B 0.9700 . ?
C57 O58 1.240(3) . ?
C57 N59 1.345(3) . ?
C60 C61 1.528(3) . ?
C60 H60A 0.9700 . ?
C60 H60B 0.9700 . ?
C61 O62 1.232(3) . ?
C61 N63 1.327(3) . ?
C2B N3B 1.321(3) . ?
C2B N1B 1.345(3) . ?
C2B H2B 0.9300 . ?
C4B C5B 1.390(3) . ?
C4B C9B 1.396(3) . ?
C4B H4B 0.9300 . ?
C5B C6B 1.426(3) . ?
C5B C10B 1.514(3) . ?
C6B C7B 1.384(3) . ?
C6B C11B 1.509(3) . ?
C7B C8B 1.395(3) . ?
C7B H7B 0.9300 . ?
C8B N1B 1.391(3) . ?
C8B C9B 1.396(3) . ?
C9B N3B 1.411(3) . ?
C10B H10A 0.9600 . ?
C10B H10B 0.9600 . ?
C10B H10C 0.9600 . ?
C11B H11A 0.9600 . ?
C11B H11B 0.9600 . ?
C11B H11C 0.9600 . ?
C1PR N59 1.450(3) . ?
C1PR C2PR 1.519(3) . ?
C1PR H1P1 0.9700 . ?
C1PR H1P2 0.9700 . ?
C2PR O3P 1.463(3) . ?
C2PR C3PR 1.519(3) . ?
C2PR H2PR 0.9800 . ?
C3PR H3P1 0.9600 . ?
C3PR H3P2 0.9600 . ?
C3PR H3P3 0.9600 . ?
C1R O6R 1.417(2) . ?
C1R N1B 1.447(2) . ?
C1R C2R 1.537(3) . ?
C1R H1R 0.9800 . ?
C2R O7R 1.413(2) . ?
C2R C3R 1.531(3) . ?
C2R H2R 0.9800 . ?
C3R O2P 1.439(3) . ?
C3R C4R 1.535(3) . ?
C3R H3R 0.9800 . ?
C4R O6R 1.441(3) . ?
C4R C5R 1.524(3) . ?
C4R H4R 0.9800 . ?
C5R O8R 1.428(3) . ?
C5R H5R1 0.9700 . ?
C5R H5R2 0.9700 . ?
N29 H29A 0.8600 . ?
N29 H29B 0.8600 . ?
N34 H34A 0.8600 . ?
N34 H34B 0.8600 . ?
N40 H40A 0.8600 . ?
N40 H40B 0.8600 . ?
N45 H45A 0.8600 . ?
N45 H45B 0.8600 . ?
N52 H52A 0.8600 . ?
N52 H52B 0.8600 . ?
N59 H59 0.8600 . ?
N63 H63A 0.8600 . ?
N63 H63B 0.8600 . ?
O4P H4P 0.79(4) . ?
O7R H7R 0.8200 . ?
O8R H8R 0.8200 . ?
C1T O1T 1.235(3) . ?
C1T O2T 1.247(3) . ?
C1T C2T 1.556(4) . ?
C2T F2T 1.334(3) . ?
C2T F1T 1.337(3) . ?
C2T F3T 1.343(3) . ?
O1W H1W 0.953(10) . ?
O1W H2W 0.955(10) . ?
O2W H3W 0.935(10) . ?
O2W H4W 0.947(10) . ?
O3W H5W 0.939(10) . ?
O3W H6W 0.949(10) . ?
O4W H7W 0.947(10) . ?
O4W H8W 0.953(10) . ?
O5W H9W 0.950(10) . ?
O5W H10W 0.953(10) . ?
O6W H11W 0.956(10) . ?
O6W H12W 0.955(10) . ?
O7W H13W 0.965(10) . ?
O7W H14W 0.963(10) . ?
O8W H15W 0.947(10) . ?
O8W H16W 0.951(10) . ?
O9W H17W 0.960(10) . ?
O9W H18W 0.958(10) . ?
O10W H19W 0.951(10) . ?
O10W H20W 0.943(10) . ?
O11W H21W 0.958(10) . ?
O11W H22W 0.951(10) . ?
O12W H23W 0.949(10) . ?
O12W H24W 0.950(10) . ?
O13W H25W 0.955(10) . ?
O13W H26W 0.958(10) . ?
O14W H27W 0.961(10) . ?
O14W H28W 0.966(10) . ?

loop_
_geom_hbond_atom_site_label_D
_geom_hbond_atom_site_label_H
_geom_hbond_atom_site_label_A
_geom_hbond_distance_DH
_geom_hbond_distance_HA
_geom_hbond_distance_DA
_geom_hbond_angle_DHA
_geom_hbond_site_symmetry_A
O1W H1W O62 0.953(10) 1.850(17) 2.710(3) 149(3) .
O1W H2W O2T 0.955(10) 1.893(15) 2.785(3) 154(3) 3_646
O2W H4W O1W 0.947(10) 1.947(12) 2.888(3) 172(3) .
N59 H59 O1W 0.86 2.24 3.066(3) 160.1 .
O8R H8R O1W 0.82 2.07 2.886(3) 173.3 4_566
O2W H3W O5P 0.935(10) 1.804(14) 2.711(2) 162(3) 4_466
O3W H6W O2W 0.949(10) 1.793(13) 2.710(3) 162(3) .
O7R H7R O2W 0.82 2.04 2.850(2) 168.6 .
O3W H5W O4W 0.939(10) 1.705(12) 2.633(3) 169(3) .
O4P H4P O3W 0.79(4) 1.69(4) 2.483(3) 173(4) .
O4W H7W O51 0.947(10) 1.750(11) 2.693(3) 173(3) 4_466
O4W H8W O58 0.953(10) 1.800(11) 2.738(3) 167(3) 4_466
O5W H9W N65 0.950(10) 2.21(2) 3.071(3) 151(3) .
O5W H10W O9W 0.953(10) 1.848(15) 2.764(4) 160(3) 4_467
N29 H29B O5W 0.86 2.17 2.971(3) 154.7 .
O6W H11W N65 0.956(10) 2.115(17) 3.001(3) 153(3) .
O6W H12W O7W 0.955(10) 1.927(16) 2.842(4) 160(3) .
O10W H19W O6W 0.951(10) 2.01(2) 2.821(3) 143(3) .
O13W H26W O6W 0.958(10) 1.926(11) 2.883(3) 177(4) 4_467
O7W H14W O44 0.963(10) 2.101(11) 3.055(3) 171(3) 3_746
O8W H15W O8R 0.947(10) 1.853(10) 2.796(3) 173(3) 3_746
O8W H16W O33 0.951(10) 1.917(11) 2.857(3) 169(3) 3_646
O10W H20W O8W 0.943(10) 1.836(14) 2.726(3) 156(3) .
O11W H21W O8W 0.958(10) 2.035(14) 2.958(3) 161(3) .
O9W H17W O44 0.960(10) 1.787(12) 2.739(3) 170(3) 3_746
O9W H18W O10W 0.958(10) 1.798(11) 2.739(3) 166(3) .
N40 H40A O9W 0.86 2.08 2.859(3) 150.3 4_467
O12W H23W O10W 0.949(10) 1.939(16) 2.837(3) 157(3) 4_467
O11W H22W O44 0.951(10) 2.104(15) 3.004(3) 157(3) 3_746
O12W H24W O39 0.950(10) 2.016(17) 2.915(3) 157(3) .
O13W H25W O1T 0.955(10) 1.986(14) 2.914(3) 163(3) .
N29 H29A O13W 0.86 2.15 3.002(3) 172.3 .
N45 H45A O13W 0.86 2.24 3.033(3) 152.6 3_656
O14W H27W O12W 0.961(10) 1.770(12) 2.720(3) 169(3) .
O14W H28W O1T 0.966(10) 1.750(14) 2.697(3) 166(3) .
N52 H52B O14W 0.86 2.05 2.898(3) 170.3 1_655
N63 H63A O14W 0.86 2.03 2.871(3) 165.8 3_646
N34 H34A O2T 0.86 2.11 2.957(3) 167.4 2_574
N45 H45B O28 0.86 2.16 2.929(3) 147.9 3_656
N52 H52A O28 0.86 2.17 2.956(3) 152.4 1_655
N63 H63B O33 0.86 2.09 2.944(3) 170.4 3_646
